data_1503352
loop_
_publ_author_name
'Han, Xiuling'
'Lu, Xiyan'

_publ_section_title
;
 Control of chemoselectivity by counteranions of cationic palladium
 complexes: a convenient enantioselective synthesis of dihydrocoumarins.
;
_journal_issue 1
_journal_name_full 'Organic letters'
_journal_page_first 108
_journal_page_last 111
_journal_paper_doi 10.1021/ol902538n
_journal_volume 12
_journal_year 2010
_chemical_absolute_configuration unk
_chemical_formula_sum 'C18 H14 O4'
_chemical_formula_weight 294.29
_chemical_name_systematic
; 
 ? 
;
_space_group_IT_number 19
_symmetry_cell_setting orthorhombic
_symmetry_space_group_name_Hall 'P 2ac 2ab'
_symmetry_space_group_name_H-M 'P 21 21 21'
_atom_sites_solution_hydrogens geom
_atom_sites_solution_primary direct
_atom_sites_solution_secondary difmap
_audit_creation_method SHELXL-97
_cell_angle_alpha 90.00
_cell_angle_beta 90.00
_cell_angle_gamma 90.00
_cell_formula_units_Z 4
_cell_length_a 7.7658(13)
_cell_length_b 13.523(2)
_cell_length_c 13.641(2)
_cell_measurement_reflns_used 2049
_cell_measurement_temperature 293(2)
_cell_measurement_theta_max 42.343
_cell_measurement_theta_min 5.973
_cell_volume 1432.5(4)
_computing_cell_refinement 'Bruker SMART'
_computing_data_collection 'Bruker SMART'
_computing_data_reduction 'Bruker SHELXTL'
_computing_molecular_graphics 'Bruker SHELXTL'
_computing_publication_material 'Bruker SHELXTL'
_computing_structure_refinement 'SHELXL-97 (Sheldrick, 1997)'
_computing_structure_solution 'SHELXS-97 (Sheldrick, 1990)'
_diffrn_ambient_temperature 293(2)
_diffrn_measured_fraction_theta_full 0.992
_diffrn_measured_fraction_theta_max 0.992
_diffrn_measurement_device_type 'CCD area detector'
_diffrn_measurement_method 'phi and omega scans'
_diffrn_radiation_monochromator graphite
_diffrn_radiation_source 'fine-focus sealed tube'
_diffrn_radiation_type MoK\a
_diffrn_radiation_wavelength 0.71073
_diffrn_reflns_av_R_equivalents 0.0995
_diffrn_reflns_av_sigmaI/netI 0.0767
_diffrn_reflns_limit_h_max 10
_diffrn_reflns_limit_h_min -9
_diffrn_reflns_limit_k_max 17
_diffrn_reflns_limit_k_min -17
_diffrn_reflns_limit_l_max 17
_diffrn_reflns_limit_l_min -14
_diffrn_reflns_number 8539
_diffrn_reflns_theta_full 27.49
_diffrn_reflns_theta_max 27.49
_diffrn_reflns_theta_min 2.12
_exptl_absorpt_coefficient_mu 0.097
_exptl_absorpt_correction_T_max 1.0000
_exptl_absorpt_correction_T_min 0.7443
_exptl_absorpt_correction_type empirical
_exptl_absorpt_process_details sadabs
_exptl_crystal_colour colorless
_exptl_crystal_density_diffrn 1.365
_exptl_crystal_density_method 'not measured'
_exptl_crystal_description prismatic
_exptl_crystal_F_000 616
_exptl_crystal_size_max 0.430
_exptl_crystal_size_mid 0.391
_exptl_crystal_size_min 0.185
_refine_diff_density_max 0.163
_refine_diff_density_min -0.186
_refine_diff_density_rms 0.036
_refine_ls_abs_structure_details 'Flack H D (1983), Acta Cryst. A39, 876-881'
_refine_ls_abs_structure_Flack -10(10)
_refine_ls_extinction_method none
_refine_ls_goodness_of_fit_ref 0.952
_refine_ls_hydrogen_treatment mixed
_refine_ls_matrix_type full
_refine_ls_number_parameters 204
_refine_ls_number_reflns 1876
_refine_ls_number_restraints 1
_refine_ls_restrained_S_all 0.952
_refine_ls_R_factor_all 0.0629
_refine_ls_R_factor_gt 0.0442
_refine_ls_shift/su_max 0.000
_refine_ls_shift/su_mean 0.000
_refine_ls_structure_factor_coef Fsqd
_refine_ls_weighting_details 'calc w=1/[\s^2^(Fo^2^)+(0.0502P)^2^+0.0000P] where P=(Fo^2^+2Fc^2^)/3'
_refine_ls_weighting_scheme calc
_refine_ls_wR_factor_gt 0.0980
_refine_ls_wR_factor_ref 0.1044
_reflns_number_gt 1362
_reflns_number_total 1876
_reflns_threshold_expression >2sigma(I)
_cod_data_source_file ol902538n_si_005.cif
_cod_data_source_block cd29337
_cod_depositor_comments
;
The following automatic conversions were performed:

'_symmetry_cell_setting' value 'Orthorhombic' changed to
'orthorhombic' according to
/home/saulius/struct/CIF-dictionaries/cif_core.dic dictionary named
'cif_core.dic' version 2.4.2 from 2011-04-26.

Automatic conversion script
Id: cif_fix_values 1715 2011-07-08 13:25:40Z adriana 
;
_cod_original_cell_volume 1432.6(4)
_cod_original_sg_symbol_H-M P2(1)2(1)2(1)
_cod_database_code 1503352

loop_
_symmetry_equiv_pos_as_xyz
'x, y, z'
'-x+1/2, -y, z+1/2'
'-x, y+1/2, -z+1/2'
'x+1/2, -y+1/2, -z'

loop_
_atom_site_label
_atom_site_type_symbol
_atom_site_fract_x
_atom_site_fract_y
_atom_site_fract_z
_atom_site_U_iso_or_equiv
_atom_site_adp_type
_atom_site_occupancy
_atom_site_symmetry_multiplicity
_atom_site_calc_flag
_atom_site_refinement_flags
O1 O -0.0084(3) 0.79076(13) 0.37238(14) 0.0719(6) Uani 1 1 d .
O2 O 0.0890(3) 0.80217(12) 0.52727(12) 0.0562(5) Uani 1 1 d .
O3 O 0.0649(3) 1.00060(14) 0.60778(13) 0.0643(6) Uani 1 1 d D
O4 O -0.0711(3) 0.83123(17) 0.70630(14) 0.0775(6) Uani 1 1 d .
C1 C 0.0504(3) 0.83956(19) 0.43656(18) 0.0510(6) Uani 1 1 d .
C2 C 0.0930(3) 0.94541(17) 0.43628(17) 0.0449(6) Uani 1 1 d .
C3 C 0.1728(3) 0.99546(17) 0.52331(18) 0.0479(6) Uani 1 1 d .
H3 H 0.2823 0.9636 0.5400 0.058 Uiso 1 1 calc R
C4 C 0.2045(3) 1.09784(17) 0.48472(19) 0.0486(6) Uani 1 1 d .
C5 C 0.2793(4) 1.17775(19) 0.5300(2) 0.0605(7) Uani 1 1 d .
H5 H 0.3176 1.1735 0.5945 0.073 Uiso 1 1 calc R
C6 C 0.2965(4) 1.2648(2) 0.4775(3) 0.0684(8) Uani 1 1 d .
H6 H 0.3464 1.3197 0.5071 0.082 Uiso 1 1 calc R
C7 C 0.2409(4) 1.2709(2) 0.3829(2) 0.0682(8) Uani 1 1 d .
H7 H 0.2536 1.3302 0.3492 0.082 Uiso 1 1 calc R
C8 C 0.1663(4) 1.1912(2) 0.3358(2) 0.0629(8) Uani 1 1 d .
H8 H 0.1292 1.1959 0.2712 0.075 Uiso 1 1 calc R
C9 C 0.1486(3) 1.10378(17) 0.38853(18) 0.0480(6) Uani 1 1 d .
C10 C 0.0788(3) 1.00696(18) 0.35912(18) 0.0490(6) Uani 1 1 d .
C11 C 0.0103(5) 0.9877(2) 0.26022(19) 0.0705(8) Uani 1 1 d .
H11A H -0.0360 0.9219 0.2576 0.106 Uiso 1 1 calc R
H11B H 0.1012 0.9940 0.2130 0.106 Uiso 1 1 calc R
H11C H -0.0790 1.0345 0.2457 0.106 Uiso 1 1 calc R
C12 C 0.0790(3) 0.70123(19) 0.54606(18) 0.0510(6) Uani 1 1 d .
C13 C 0.1427(4) 0.63212(19) 0.4829(2) 0.0612(7) Uani 1 1 d .
H13 H 0.1837 0.6509 0.4216 0.073 Uiso 1 1 calc R
C14 C 0.1456(4) 0.5333(2) 0.5111(2) 0.0688(9) Uani 1 1 d .
H14 H 0.1906 0.4861 0.4687 0.083 Uiso 1 1 calc R
C15 C 0.0833(5) 0.5049(2) 0.6002(3) 0.0731(9) Uani 1 1 d .
H15 H 0.0860 0.4386 0.6184 0.088 Uiso 1 1 calc R
C16 C 0.0169(4) 0.5744(2) 0.6626(2) 0.0699(9) Uani 1 1 d .
H16 H -0.0268 0.5545 0.7230 0.084 Uiso 1 1 calc R
C17 C 0.0133(4) 0.6744(2) 0.63774(18) 0.0552(7) Uani 1 1 d .
C18 C -0.0565(4) 0.7427(3) 0.7104(2) 0.0717(9) Uani 1 1 d .
H18 H -0.0952 0.7137 0.7681 0.086 Uiso 1 1 calc R
H3A H 0.052(6) 0.9426(16) 0.626(3) 0.116(16) Uiso 1 1 d D

loop_
_atom_site_aniso_label
_atom_site_aniso_U_11
_atom_site_aniso_U_22
_atom_site_aniso_U_33
_atom_site_aniso_U_23
_atom_site_aniso_U_13
_atom_site_aniso_U_12
O1 0.1049(17) 0.0642(12) 0.0467(11) -0.0094(9) -0.0157(11) -0.0051(12)
O2 0.0741(12) 0.0563(10) 0.0381(9) 0.0041(8) 0.0015(9) -0.0138(9)
O3 0.0884(16) 0.0663(13) 0.0383(11) -0.0064(9) 0.0107(10) -0.0082(13)
O4 0.0960(17) 0.0898(15) 0.0467(12) 0.0041(10) 0.0068(12) 0.0040(14)
C1 0.0537(16) 0.0638(16) 0.0354(13) -0.0038(12) 0.0040(12) -0.0012(13)
C2 0.0484(14) 0.0520(14) 0.0344(12) -0.0017(10) 0.0049(11) 0.0033(12)
C3 0.0530(15) 0.0544(14) 0.0364(12) 0.0029(11) -0.0011(11) 0.0012(12)
C4 0.0453(13) 0.0504(14) 0.0503(14) 0.0022(12) 0.0040(12) 0.0047(11)
C5 0.0554(16) 0.0621(17) 0.0639(17) -0.0024(14) -0.0064(15) -0.0028(13)
C6 0.0624(18) 0.0531(17) 0.090(2) 0.0002(16) 0.0034(17) -0.0050(14)
C7 0.071(2) 0.0495(16) 0.084(2) 0.0163(16) 0.0154(18) 0.0009(14)
C8 0.0665(19) 0.0695(19) 0.0527(16) 0.0145(14) 0.0077(14) 0.0127(15)
C9 0.0469(15) 0.0523(14) 0.0446(15) 0.0024(12) 0.0068(12) 0.0078(12)
C10 0.0513(15) 0.0611(15) 0.0347(13) 0.0005(11) 0.0074(11) 0.0059(13)
C11 0.091(2) 0.085(2) 0.0360(15) 0.0028(13) -0.0033(14) -0.0011(19)
C12 0.0502(15) 0.0578(15) 0.0449(15) 0.0062(12) -0.0040(12) -0.0088(13)
C13 0.0626(18) 0.0606(17) 0.0603(17) 0.0037(14) 0.0046(15) -0.0107(14)
C14 0.069(2) 0.0574(17) 0.080(2) -0.0021(15) -0.0068(17) -0.0053(14)
C15 0.074(2) 0.0587(17) 0.087(2) 0.0207(17) -0.0215(18) -0.0122(18)
C16 0.065(2) 0.085(2) 0.0595(17) 0.0271(17) -0.0085(16) -0.0177(17)
C17 0.0545(16) 0.0701(17) 0.0409(14) 0.0114(12) -0.0063(12) -0.0076(13)
C18 0.070(2) 0.105(3) 0.0406(15) 0.0187(17) 0.0004(14) -0.008(2)

loop_
_atom_type_symbol
_atom_type_description
_atom_type_scat_dispersion_real
_atom_type_scat_dispersion_imag
_atom_type_scat_source
C C 0.0033 0.0000 'International Tables Vol C Tables 4.2.6.8 and 6.1.1.4'
H H 0.0000 0.0000 'International Tables Vol C Tables 4.2.6.8 and 6.1.1.4'
O O 0.0106 0.0000 'International Tables Vol C Tables 4.2.6.8 and 6.1.1.4'

loop_
_geom_angle_atom_site_label_1
_geom_angle_atom_site_label_2
_geom_angle_atom_site_label_3
_geom_angle
C1 O2 C12 121.1(2)
C3 O3 H3A 106(3)
O1 C1 O2 123.0(2)
O1 C1 C2 128.8(2)
O2 C1 C2 108.2(2)
C10 C2 C1 125.9(2)
C10 C2 C3 111.9(2)
C1 C2 C3 122.0(2)
O3 C3 C2 114.8(2)
O3 C3 C4 109.5(2)
C2 C3 C4 101.9(2)
O3 C3 H3 110.1
C2 C3 H3 110.1
C4 C3 H3 110.1
C5 C4 C9 120.9(2)
C5 C4 C3 129.6(2)
C9 C4 C3 109.5(2)
C4 C5 C6 118.5(3)
C4 C5 H5 120.8
C6 C5 H5 120.8
C7 C6 C5 120.7(3)
C7 C6 H6 119.6
C5 C6 H6 119.6
C6 C7 C8 121.7(3)
C6 C7 H7 119.1
C8 C7 H7 119.1
C7 C8 C9 117.7(3)
C7 C8 H8 121.2
C9 C8 H8 121.2
C4 C9 C8 120.6(2)
C4 C9 C10 108.8(2)
C8 C9 C10 130.7(2)
C2 C10 C9 107.9(2)
C2 C10 C11 129.5(2)
C9 C10 C11 122.7(2)
C10 C11 H11A 109.5
C10 C11 H11B 109.5
H11A C11 H11B 109.5
C10 C11 H11C 109.5
H11A C11 H11C 109.5
H11B C11 H11C 109.5
C13 C12 O2 122.4(2)
C13 C12 C17 121.3(2)
O2 C12 C17 116.1(2)
C12 C13 C14 119.3(3)
C12 C13 H13 120.3
C14 C13 H13 120.3
C15 C14 C13 120.8(3)
C15 C14 H14 119.6
C13 C14 H14 119.6
C14 C15 C16 119.6(3)
C14 C15 H15 120.2
C16 C15 H15 120.2
C15 C16 C17 121.5(3)
C15 C16 H16 119.3
C17 C16 H16 119.3
C16 C17 C12 117.5(3)
C16 C17 C18 117.1(3)
C12 C17 C18 125.4(3)
O4 C18 C17 129.3(3)
O4 C18 H18 115.3
C17 C18 H18 115.3

loop_
_geom_bond_atom_site_label_1
_geom_bond_atom_site_label_2
_geom_bond_distance
O1 C1 1.187(3)
O2 C1 1.370(3)
O2 C12 1.391(3)
O3 C3 1.426(3)
O3 H3A 0.830(19)
O4 C18 1.204(4)
C1 C2 1.469(4)
C2 C10 1.346(3)
C2 C3 1.500(3)
C3 C4 1.501(3)
C3 H3 0.9800
C4 C5 1.374(4)
C4 C9 1.384(4)
C5 C6 1.384(4)
C5 H5 0.9300
C6 C7 1.362(5)
C6 H6 0.9300
C7 C8 1.382(4)
C7 H7 0.9300
C8 C9 1.390(4)
C8 H8 0.9300
C9 C10 1.473(4)
C10 C11 1.474(4)
C11 H11A 0.9600
C11 H11B 0.9600
C11 H11C 0.9600
C12 C13 1.364(4)
C12 C17 1.399(4)
C13 C14 1.391(4)
C13 H13 0.9300
C14 C15 1.363(4)
C14 H14 0.9300
C15 C16 1.370(5)
C15 H15 0.9300
C16 C17 1.394(4)
C16 H16 0.9300
C17 C18 1.458(4)
C18 H18 0.9300

loop_
_geom_hbond_atom_site_label_D
_geom_hbond_atom_site_label_H
_geom_hbond_atom_site_label_A
_geom_hbond_distance_DH
_geom_hbond_distance_HA
_geom_hbond_distance_DA
_geom_hbond_angle_DHA
O3 H3A O4 0.830(19) 2.09(3) 2.858(3) 154(4)
O3 H3A O2 0.830(19) 2.35(3) 2.905(2) 125(3)

loop_
_geom_torsion_atom_site_label_1
_geom_torsion_atom_site_label_2
_geom_torsion_atom_site_label_3
_geom_torsion_atom_site_label_4
_geom_torsion
C12 O2 C1 O1 7.2(4)
C12 O2 C1 C2 -173.2(2)
O1 C1 C2 C10 -3.0(5)
O2 C1 C2 C10 177.5(3)
O1 C1 C2 C3 -177.8(3)
O2 C1 C2 C3 2.6(3)
C10 C2 C3 O3 118.1(2)
C1 C2 C3 O3 -66.3(3)
C10 C2 C3 C4 -0.1(3)
C1 C2 C3 C4 175.4(2)
O3 C3 C4 C5 59.7(3)
C2 C3 C4 C5 -178.3(3)
O3 C3 C4 C9 -121.7(2)
C2 C3 C4 C9 0.2(3)
C9 C4 C5 C6 0.5(4)
C3 C4 C5 C6 178.9(3)
C4 C5 C6 C7 -0.3(4)
C5 C6 C7 C8 -0.1(5)
C6 C7 C8 C9 0.3(5)
C5 C4 C9 C8 -0.4(4)
C3 C4 C9 C8 -179.1(2)
C5 C4 C9 C10 178.5(2)
C3 C4 C9 C10 -0.2(3)
C7 C8 C9 C4 0.0(4)
C7 C8 C9 C10 -178.6(3)
C1 C2 C10 C9 -175.3(2)
C3 C2 C10 C9 0.0(3)
C1 C2 C10 C11 3.9(5)
C3 C2 C10 C11 179.3(3)
C4 C9 C10 C2 0.1(3)
C8 C9 C10 C2 178.8(3)
C4 C9 C10 C11 -179.2(3)
C8 C9 C10 C11 -0.5(5)
C1 O2 C12 C13 44.6(4)
C1 O2 C12 C17 -140.8(2)
O2 C12 C13 C14 172.9(3)
C17 C12 C13 C14 -1.4(4)
C12 C13 C14 C15 1.0(5)
C13 C14 C15 C16 0.1(5)
C14 C15 C16 C17 -0.8(5)
C15 C16 C17 C12 0.4(4)
C15 C16 C17 C18 -178.6(3)
C13 C12 C17 C16 0.7(4)
O2 C12 C17 C16 -174.0(2)
C13 C12 C17 C18 179.6(3)
O2 C12 C17 C18 5.0(4)
C16 C17 C18 O4 179.1(3)
C12 C17 C18 O4 0.1(5)
